data_4342652
loop_
_publ_author_name
'Reineke, Mark H.'
'Sampson, Matthew D.'
'Rheingold, Arnold L.'
'Kubiak, Clifford P.'

_publ_section_title
;
 Synthesis and Structural Studies of Nickel(0) Tetracarbene Complexes with
 the Introduction of a New Four-Coordinate Geometric Index, \t\d.
;
_journal_issue 7
_journal_name_full 'Inorganic chemistry'
_journal_page_first 3211
_journal_page_last 3217
_journal_paper_doi 10.1021/ic502792q
_journal_volume 54
_journal_year 2015
_chemical_formula_moiety 'C9 H12 N4 Ni0.5, F6 P'
_chemical_formula_sum 'C9 H12 F6 N4 Ni0.5 P'
_chemical_formula_weight 350.55
_chemical_name_systematic
;
 ? 
;
_space_group_crystal_system triclinic
_space_group_IT_number 2
_space_group_name_Hall '-P 1'
_space_group_name_H-M_alt 'P -1'
_symmetry_space_group_name_Hall '-P 1'
_symmetry_space_group_name_H-M 'P -1'
_atom_sites_solution_hydrogens geom
_atom_sites_solution_primary direct
_atom_sites_solution_secondary difmap
_audit_creation_date 2014-11-05
_audit_creation_method
;
  Olex2 1.1
  (compiled Nov  1 2011 20:42:30, GUI svn.r3906)
;
_cell_angle_alpha 63.750(13)
_cell_angle_beta 71.023(12)
_cell_angle_gamma 75.947(13)
_cell_formula_units_Z 2
_cell_length_a 7.507(3)
_cell_length_b 9.790(5)
_cell_length_c 10.442(5)
_cell_measurement_temperature 296(2)
_cell_volume 646.4(5)
_computing_molecular_graphics
;
O. V. Dolomanov, L. J. Bourhis, R. J. Gildea, J. A. K. Howard and H. Puschmann,
OLEX2: a complete structure solution, refinement and analysis program.
J. Appl. Cryst. (2009). 42, 339-341.
;
_computing_publication_material
;
O. V. Dolomanov, L. J. Bourhis, R. J. Gildea, J. A. K. Howard and H. Puschmann,
OLEX2: a complete structure solution, refinement and analysis program.
J. Appl. Cryst. (2009). 42, 339-341.
;
_computing_structure_refinement
;
XL, G.M. Sheldrick, Acta Cryst.
(2008). A64, 112-122
;
_computing_structure_solution 'SHELXS-97 (Sheldrick, 2008)'
_diffrn_ambient_temperature 296(2)
_diffrn_measured_fraction_theta_full 0.994
_diffrn_measured_fraction_theta_max 0.994
_diffrn_radiation_monochromator graphite
_diffrn_radiation_type MoK\a
_diffrn_radiation_wavelength 0.71073
_diffrn_reflns_av_R_equivalents 0.0221
_diffrn_reflns_av_unetI/netI 0.0236
_diffrn_reflns_limit_h_max 9
_diffrn_reflns_limit_h_min -9
_diffrn_reflns_limit_k_max 12
_diffrn_reflns_limit_k_min -12
_diffrn_reflns_limit_l_max 13
_diffrn_reflns_limit_l_min -13
_diffrn_reflns_number 7796
_diffrn_reflns_theta_full 26.39
_diffrn_reflns_theta_max 26.39
_diffrn_reflns_theta_min 2.25
_diffrn_source 'fine-focus sealed tube'
_exptl_absorpt_coefficient_mu 0.988
_exptl_crystal_density_diffrn 1.801
_exptl_crystal_density_method 'not measured'
_exptl_crystal_description thick_needles
_exptl_crystal_F_000 354
_exptl_crystal_size_max .1
_exptl_crystal_size_mid .05
_exptl_crystal_size_min .05
_refine_diff_density_max 0.325
_refine_diff_density_min -0.298
_refine_diff_density_rms 0.054
_refine_ls_extinction_method none
_refine_ls_goodness_of_fit_ref 1.073
_refine_ls_hydrogen_treatment mixed
_refine_ls_matrix_type full
_refine_ls_number_parameters 189
_refine_ls_number_reflns 2638
_refine_ls_number_restraints 0
_refine_ls_restrained_S_all 1.073
_refine_ls_R_factor_all 0.0265
_refine_ls_R_factor_gt 0.0238
_refine_ls_shift/su_max 0.000
_refine_ls_shift/su_mean 0.000
_refine_ls_structure_factor_coef Fsqd
_refine_ls_weighting_details 'calc w=1/[\s^2^(Fo^2^)+(0.0236P)^2^+0.4003P] where P=(Fo^2^+2Fc^2^)/3'
_refine_ls_weighting_scheme calc
_refine_ls_wR_factor_gt 0.0580
_refine_ls_wR_factor_ref 0.0594
_reflns_number_gt 2445
_reflns_number_total 2638
_reflns_threshold_expression >2sigma(I)
_cod_data_source_file ic502792q_si_002.cif
_cod_data_source_block p-1
_cod_depositor_comments 'Adding full bibliography for 4342652--4342655.cif.'
_cod_original_cell_volume 646.5(5)
_cod_original_formula_sum 'C9 H12 F6 N4 Ni0.50 P'
_cod_database_code 4342652

loop_
_space_group_symop_id
_space_group_symop_operation_xyz
1 'x, y, z'
2 '-x, -y, -z'

loop_
_atom_site_label
_atom_site_type_symbol
_atom_site_fract_x
_atom_site_fract_y
_atom_site_fract_z
_atom_site_U_iso_or_equiv
_atom_site_adp_type
_atom_site_occupancy
_atom_site_symmetry_multiplicity
_atom_site_calc_flag
_atom_site_refinement_flags
Ni1 Ni 0.5000 0.0000 1.0000 0.00872(8) Uani 1 2 d S
P1 P 0.90033(6) -0.27256(5) 0.64869(5) 0.01468(11) Uani 1 1 d .
F1 F 0.84768(15) -0.13055(12) 0.50675(12) 0.0254(2) Uani 1 1 d .
F2 F 0.95395(15) -0.38350(12) 0.56308(12) 0.0259(2) Uani 1 1 d .
F3 F 1.11578(13) -0.23367(12) 0.58975(11) 0.0217(2) Uani 1 1 d .
F4 F 0.68315(15) -0.31011(13) 0.70736(13) 0.0295(3) Uani 1 1 d .
F5 F 0.84530(14) -0.16180(12) 0.73584(12) 0.0234(2) Uani 1 1 d .
F6 F 0.95077(15) -0.41363(12) 0.79184(11) 0.0275(3) Uani 1 1 d .
N1 N 0.31612(19) -0.06783(15) 0.83822(15) 0.0138(3) Uani 1 1 d .
N2 N 0.18631(19) -0.18051(16) 1.06766(16) 0.0154(3) Uani 1 1 d .
N3 N 0.41536(18) 0.17900(15) 0.71989(14) 0.0121(3) Uani 1 1 d .
N4 N 0.39540(18) 0.33285(15) 0.82003(15) 0.0127(3) Uani 1 1 d .
C1 C 0.3233(2) -0.08944(18) 0.97394(18) 0.0126(3) Uani 1 1 d .
C2 C 0.1772(2) -0.1440(2) 0.8456(2) 0.0208(4) Uani 1 1 d .
H2 H 0.1463 -0.1455 0.7669 0.025 Uiso 1 1 calc R
C3 C 0.0966(2) -0.2149(2) 0.9896(2) 0.0221(4) Uani 1 1 d .
H3 H -0.0013 -0.2760 1.0301 0.026 Uiso 1 1 calc R
C4 C 0.1323(2) -0.2329(2) 1.2277(2) 0.0216(4) Uani 1 1 d .
H4A H 0.1997 -0.3321 1.2702 0.032 Uiso 1 1 calc R
H4B H -0.0016 -0.2397 1.2633 0.032 Uiso 1 1 calc R
H4C H 0.1634 -0.1616 1.2550 0.032 Uiso 1 1 calc R
C5 C 0.4335(2) 0.03449(19) 0.70494(18) 0.0157(3) Uani 1 1 d .
H5A H 0.3920 0.0522 0.6195 0.019 Uiso 1 1 calc R
H5B H 0.5649 -0.0108 0.6921 0.019 Uiso 1 1 calc R
C6 C 0.4349(2) 0.18221(18) 0.84341(17) 0.0106(3) Uani 1 1 d .
C7 C 0.3545(2) 0.42067(19) 0.68427(18) 0.0169(3) Uani 1 1 d .
H7 H 0.3245 0.5266 0.6443 0.020 Uiso 1 1 calc R
C8 C 0.3663(2) 0.32430(19) 0.62107(18) 0.0164(3) Uani 1 1 d .
H8 H 0.3458 0.3500 0.5296 0.020 Uiso 1 1 calc R
C9 C 0.3936(3) 0.3992(2) 0.92190(19) 0.0193(4) Uani 1 1 d .
H9A H 0.5068 0.4474 0.8882 0.029 Uiso 1 1 calc R
H9B H 0.3882 0.3196 1.0186 0.029 Uiso 1 1 calc R
H9C H 0.2846 0.4741 0.9256 0.029 Uiso 1 1 calc R

loop_
_atom_site_aniso_label
_atom_site_aniso_U_11
_atom_site_aniso_U_22
_atom_site_aniso_U_33
_atom_site_aniso_U_23
_atom_site_aniso_U_13
_atom_site_aniso_U_12
Ni1 0.01082(14) 0.00802(15) 0.00756(15) -0.00141(11) -0.00393(10) -0.00259(10)
P1 0.0170(2) 0.0146(2) 0.0151(2) -0.00687(18) -0.00764(17) 0.00053(17)
F1 0.0319(6) 0.0216(6) 0.0231(6) -0.0044(5) -0.0182(5) 0.0032(5)
F2 0.0368(6) 0.0221(6) 0.0257(6) -0.0158(5) -0.0083(5) -0.0021(5)
F3 0.0169(5) 0.0234(6) 0.0250(6) -0.0099(5) -0.0063(4) -0.0007(4)
F4 0.0209(5) 0.0348(7) 0.0378(7) -0.0176(6) -0.0052(5) -0.0085(5)
F5 0.0214(5) 0.0288(6) 0.0311(6) -0.0220(5) -0.0120(4) 0.0052(4)
F6 0.0322(6) 0.0242(6) 0.0155(5) -0.0031(5) -0.0062(4) 0.0057(5)
N1 0.0157(7) 0.0125(7) 0.0172(7) -0.0072(6) -0.0083(5) -0.0006(5)
N2 0.0130(7) 0.0128(7) 0.0196(7) -0.0045(6) -0.0045(6) -0.0032(5)
N3 0.0122(6) 0.0127(7) 0.0091(6) -0.0017(5) -0.0041(5) -0.0006(5)
N4 0.0127(6) 0.0099(7) 0.0111(7) -0.0014(5) -0.0006(5) -0.0023(5)
C1 0.0119(7) 0.0106(8) 0.0143(8) -0.0038(6) -0.0043(6) -0.0005(6)
C2 0.0212(9) 0.0191(9) 0.0313(10) -0.0126(8) -0.0156(8) -0.0010(7)
C3 0.0166(8) 0.0181(9) 0.0375(11) -0.0116(8) -0.0115(8) -0.0047(7)
C4 0.0164(8) 0.0208(9) 0.0207(9) -0.0031(8) -0.0002(7) -0.0061(7)
C5 0.0191(8) 0.0173(9) 0.0130(8) -0.0071(7) -0.0072(6) 0.0007(7)
C6 0.0088(7) 0.0121(8) 0.0094(7) -0.0031(6) -0.0009(6) -0.0027(6)
C7 0.0117(7) 0.0123(8) 0.0162(8) 0.0022(7) -0.0024(6) -0.0005(6)
C8 0.0129(8) 0.0177(9) 0.0106(8) 0.0022(7) -0.0043(6) -0.0013(6)
C9 0.0248(9) 0.0129(8) 0.0203(9) -0.0092(7) -0.0023(7) -0.0020(7)

loop_
_atom_type_symbol
_atom_type_description
_atom_type_scat_dispersion_real
_atom_type_scat_dispersion_imag
_atom_type_scat_source
C C 0.0033 0.0016 'International Tables Vol C Tables 4.2.6.8 and 6.1.1.4'
H H 0.0000 0.0000 'International Tables Vol C Tables 4.2.6.8 and 6.1.1.4'
F F 0.0171 0.0103 'International Tables Vol C Tables 4.2.6.8 and 6.1.1.4'
N N 0.0061 0.0033 'International Tables Vol C Tables 4.2.6.8 and 6.1.1.4'
Ni Ni 0.3393 1.1124 'International Tables Vol C Tables 4.2.6.8 and 6.1.1.4'
P P 0.1023 0.0942 'International Tables Vol C Tables 4.2.6.8 and 6.1.1.4'

loop_
_geom_angle_atom_site_label_1
_geom_angle_atom_site_label_2
_geom_angle_atom_site_label_3
_geom_angle
_geom_angle_site_symmetry_1
_geom_angle_site_symmetry_3
C1 Ni1 C1 180.0 . 2_657
C1 Ni1 C6 93.61(7) 2_657 .
C1 Ni1 C6 86.39(7) . .
C1 Ni1 C6 93.61(7) . 2_657
C1 Ni1 C6 86.39(7) 2_657 2_657
C6 Ni1 C6 180.0 . 2_657
F1 P1 F3 90.37(6) . .
F1 P1 F4 89.23(7) . .
F1 P1 F5 89.79(7) . .
F2 P1 F1 90.47(7) . .
F2 P1 F3 90.16(6) . .
F2 P1 F4 90.12(6) . .
F2 P1 F5 179.57(7) . .
F2 P1 F6 90.11(7) . .
F3 P1 F4 179.51(7) . .
F3 P1 F5 90.18(6) . .
F5 P1 F4 89.54(6) . .
F6 P1 F1 179.28(6) . .
F6 P1 F3 90.06(6) . .
F6 P1 F4 90.34(7) . .
F6 P1 F5 89.63(7) . .
C1 N1 C2 111.86(14) . .
C1 N1 C5 121.49(13) . .
C2 N1 C5 126.47(14) . .
C1 N2 C3 110.48(15) . .
C1 N2 C4 125.95(14) . .
C3 N2 C4 123.55(14) . .
C6 N3 C5 121.42(13) . .
C6 N3 C8 111.79(14) . .
C8 N3 C5 126.66(14) . .
C6 N4 C7 111.11(14) . .
C6 N4 C9 126.15(14) . .
C7 N4 C9 122.74(15) . .
N1 C1 Ni1 121.76(12) . .
N2 C1 Ni1 133.90(12) . .
N2 C1 N1 104.35(13) . .
N1 C2 H2 127.1 . .
C3 C2 N1 105.74(15) . .
C3 C2 H2 127.1 . .
N2 C3 H3 126.2 . .
C2 C3 N2 107.57(15) . .
C2 C3 H3 126.2 . .
N2 C4 H4A 109.5 . .
N2 C4 H4B 109.5 . .
N2 C4 H4C 109.5 . .
H4A C4 H4B 109.5 . .
H4A C4 H4C 109.5 . .
H4B C4 H4C 109.5 . .
N1 C5 N3 107.94(13) . .
N1 C5 H5A 110.1 . .
N1 C5 H5B 110.1 . .
N3 C5 H5A 110.1 . .
N3 C5 H5B 110.1 . .
H5A C5 H5B 108.4 . .
N3 C6 Ni1 121.59(12) . .
N4 C6 Ni1 134.59(12) . .
N4 C6 N3 103.82(13) . .
N4 C7 H7 126.4 . .
C8 C7 N4 107.23(15) . .
C8 C7 H7 126.4 . .
N3 C8 H8 127.0 . .
C7 C8 N3 106.04(15) . .
C7 C8 H8 127.0 . .
N4 C9 H9A 109.5 . .
N4 C9 H9B 109.5 . .
N4 C9 H9C 109.5 . .
H9A C9 H9B 109.5 . .
H9A C9 H9C 109.5 . .
H9B C9 H9C 109.5 . .

loop_
_geom_bond_atom_site_label_1
_geom_bond_atom_site_label_2
_geom_bond_distance
_geom_bond_site_symmetry_2
Ni1 C1 1.9001(16) .
Ni1 C1 1.9001(16) 2_657
Ni1 C6 1.9002(17) .
Ni1 C6 1.9002(17) 2_657
P1 F1 1.6054(12) .
P1 F2 1.5980(12) .
P1 F3 1.6075(12) .
P1 F4 1.6159(13) .
P1 F5 1.6079(12) .
P1 F6 1.6041(12) .
N1 C1 1.355(2) .
N1 C2 1.387(2) .
N1 C5 1.454(2) .
N2 C1 1.353(2) .
N2 C3 1.393(2) .
N2 C4 1.457(2) .
N3 C5 1.460(2) .
N3 C6 1.359(2) .
N3 C8 1.385(2) .
N4 C6 1.356(2) .
N4 C7 1.386(2) .
N4 C9 1.467(2) .
C2 H2 0.9300 .
C2 C3 1.341(3) .
C3 H3 0.9300 .
C4 H4A 0.9600 .
C4 H4B 0.9600 .
C4 H4C 0.9600 .
C5 H5A 0.9700 .
C5 H5B 0.9700 .
C7 H7 0.9300 .
C7 C8 1.344(2) .
C8 H8 0.9300 .
C9 H9A 0.9600 .
C9 H9B 0.9600 .
C9 H9C 0.9600 .

loop_
_geom_hbond_atom_site_label_D
_geom_hbond_atom_site_label_H
_geom_hbond_atom_site_label_A
_geom_hbond_distance_DH
_geom_hbond_distance_HA
_geom_hbond_distance_DA
_geom_hbond_angle_DHA
_geom_hbond_site_symmetry_A
C2 H2 F3 0.93 2.45 3.345(2) 161.5 1_455
C2 H2 F5 0.93 2.44 3.130(2) 131.4 1_455
C5 H5A F1 0.97 2.35 3.234(2) 150.5 2_656
C5 H5B F5 0.97 2.31 3.251(2) 162.8 .
C7 H7 F3 0.93 2.43 3.300(2) 155.9 1_465
C8 H8 F2 0.93 2.62 3.340(2) 134.4 2_656
C9 H9A F4 0.96 2.62 3.470(2) 147.0 1_565
C9 H9B F5 0.96 2.63 3.450(2) 143.4 2_657

loop_
_geom_torsion_atom_site_label_1
_geom_torsion_atom_site_label_2
_geom_torsion_atom_site_label_3
_geom_torsion_atom_site_label_4
_geom_torsion
_geom_torsion_site_symmetry_1
N1 C2 C3 N2 0.35(19) .
N4 C7 C8 N3 -0.29(17) .
C1 Ni1 C1 N1 -151(73) 2_657
C1 Ni1 C1 N2 29(73) 2_657
C1 Ni1 C6 N3 136.87(12) 2_657
C1 Ni1 C6 N3 -43.13(12) .
C1 Ni1 C6 N4 135.61(16) .
C1 Ni1 C6 N4 -44.39(16) 2_657
C1 N1 C2 C3 -0.18(19) .
C1 N1 C5 N3 -48.16(19) .
C1 N2 C3 C2 -0.4(2) .
C2 N1 C1 Ni1 179.81(11) .
C2 N1 C1 N2 -0.07(18) .
C2 N1 C5 N3 126.55(16) .
C3 N2 C1 Ni1 -179.56(13) .
C3 N2 C1 N1 0.29(18) .
C4 N2 C1 Ni1 2.4(3) .
C4 N2 C1 N1 -177.77(15) .
C4 N2 C3 C2 177.70(15) .
C5 N1 C1 Ni1 -4.8(2) .
C5 N1 C1 N2 175.35(14) .
C5 N1 C2 C3 -175.32(15) .
C5 N3 C6 Ni1 3.30(19) .
C5 N3 C6 N4 -175.78(13) .
C5 N3 C8 C7 175.90(14) .
C6 Ni1 C1 N1 -135.95(13) 2_657
C6 Ni1 C1 N1 44.05(13) .
C6 Ni1 C1 N2 43.89(17) 2_657
C6 Ni1 C1 N2 -136.11(17) .
C6 Ni1 C6 N3 1(71) 2_657
C6 Ni1 C6 N4 -180(71) 2_657
C6 N3 C5 N1 48.96(18) .
C6 N3 C8 C7 -0.13(18) .
C6 N4 C7 C8 0.63(18) .
C7 N4 C6 Ni1 -179.57(12) .
C7 N4 C6 N3 -0.68(16) .
C8 N3 C5 N1 -126.72(16) .
C8 N3 C6 Ni1 179.57(11) .
C8 N3 C6 N4 0.50(16) .
C9 N4 C6 Ni1 0.2(2) .
C9 N4 C6 N3 179.07(14) .
C9 N4 C7 C8 -179.13(14) .
